data_4088413
loop_
_publ_author_name
'Chambers, Geoffrey M.'
'Rauchfuss, Thomas B.'
'Arrigoni, Federica'
'Zampella, Giuseppe'

_publ_section_title
;
 Effect of Pyramidalization of the M2(SR)2Center: The Case of
 (C5H5)2Ni2(SR)2
;
_journal_issue 5
_journal_name_full Organometallics
_journal_page_first 836
_journal_paper_doi 10.1021/acs.organomet.6b00068
_journal_volume 35
_journal_year 2016
_chemical_formula_moiety 'C13 H16 Ni2 S2, B F4'
_chemical_formula_sum 'C13 H16 B F4 Ni2 S2'
_chemical_formula_weight 440.61
_space_group_crystal_system orthorhombic
_space_group_IT_number 62
_space_group_name_Hall '-P 2ac 2n'
_space_group_name_H-M_alt 'P n m a'
_atom_sites_solution_hydrogens geom
_atom_sites_solution_primary iterative
_audit_creation_date 2015-08-29
_audit_creation_method
; 
Olex2 1.2 
(compiled 2015.01.26 svn.r3150 for OlexSys, GUI svn.r4998) 
;
_cell_angle_alpha 90
_cell_angle_beta 90
_cell_angle_gamma 90
_cell_formula_units_Z 4
_cell_length_a 13.5362(5)
_cell_length_b 10.0545(4)
_cell_length_c 11.4337(5)
_cell_measurement_reflns_used 9982
_cell_measurement_temperature 100(2)
_cell_measurement_theta_max 26.392
_cell_measurement_theta_min 2.332
_cell_volume 1556.12(11)
_computing_cell_refinement 'SAINT V8.34A (Bruker, 2005)'
_computing_data_collection 'APEX2 V2013.10-0 (Bruker, 2013)'
_computing_data_reduction
; 
SAINT V8.34A, XPREP v2013/3, SADABS V2012/1, TWINABS V2012/1 
(Bruker, 2012 & 2013) 
;
_computing_molecular_graphics 'Olex2 (Dolomanov et al., 2009)'
_computing_publication_material 'Olex2 (Dolomanov et al., 2009)'
_computing_structure_refinement 'SHELX-2013-4 (Sheldrick, 2013)'
_computing_structure_solution 'SHELX-2013-4 (Sheldrick, 2013)'
_diffrn_ambient_temperature 100.0
_diffrn_measured_fraction_theta_full 0.999
_diffrn_measured_fraction_theta_max 0.999
_diffrn_measurement_device_type 'Bruker APEX-II CCD'
_diffrn_measurement_method '\f and \w scans'
_diffrn_radiation_type MoK\a
_diffrn_radiation_wavelength 0.71073
_diffrn_reflns_av_R_equivalents 0.0312
_diffrn_reflns_av_unetI/netI 0.0178
_diffrn_reflns_Laue_measured_fraction_full 0.999
_diffrn_reflns_Laue_measured_fraction_max 0.999
_diffrn_reflns_limit_h_max 16
_diffrn_reflns_limit_h_min -16
_diffrn_reflns_limit_k_max 12
_diffrn_reflns_limit_k_min -12
_diffrn_reflns_limit_l_max 13
_diffrn_reflns_limit_l_min -14
_diffrn_reflns_number 14911
_diffrn_reflns_point_group_measured_fraction_full 0.999
_diffrn_reflns_point_group_measured_fraction_max 0.999
_diffrn_reflns_theta_full 26.000
_diffrn_reflns_theta_max 26.400
_diffrn_reflns_theta_min 2.332
_diffrn_standards_number 0
_exptl_absorpt_coefficient_mu 2.719
_exptl_absorpt_correction_T_max 1.0000
_exptl_absorpt_correction_T_min 0.8580
_exptl_absorpt_correction_type integration
_exptl_absorpt_process_details
; 
SADABS-2014/4 (Bruker,2014/4) was used for absorption correction. 
wR2(int) was 0.1451 before and 0.0485 after correction. 
The Ratio of minimum to maximum transmission is 0.8580. 
The \l/2 correction factor is Not present. 
;
_exptl_crystal_colour red
_exptl_crystal_colour_primary red
_exptl_crystal_density_diffrn 1.881
_exptl_crystal_description prism
_exptl_crystal_F_000 892
_exptl_crystal_preparation
; 
The data crystal was mounted using oil (Parantone-N, Exxon) to a 
0.3 mm cryo-loop (Hampton Research) with the 2 3 -4 scattering 
planes roughly normal to the spindle axis. 
;
_exptl_crystal_size_max 0.289
_exptl_crystal_size_mid 0.128
_exptl_crystal_size_min 0.021
_refine_diff_density_max 0.679
_refine_diff_density_min -0.624
_refine_diff_density_rms 0.067
_refine_ls_extinction_method none
_refine_ls_goodness_of_fit_ref 1.100
_refine_ls_hydrogen_treatment constr
_refine_ls_matrix_type full
_refine_ls_number_parameters 139
_refine_ls_number_reflns 1697
_refine_ls_number_restraints 89
_refine_ls_restrained_S_all 1.189
_refine_ls_R_factor_all 0.0252
_refine_ls_R_factor_gt 0.0213
_refine_ls_shift/su_max 0.001
_refine_ls_shift/su_mean 0.000
_refine_ls_structure_factor_coef Fsqd
_refine_ls_weighting_details 'w=1/[\s^2^(Fo^2^)+(0.0189P)^2^+1.6882P] where P=(Fo^2^+2Fc^2^)/3'
_refine_ls_weighting_scheme calc
_refine_ls_wR_factor_gt 0.0489
_refine_ls_wR_factor_ref 0.0508
_reflns_Friedel_coverage 0.000
_reflns_number_gt 1539
_reflns_number_total 1697
_reflns_threshold_expression 'I > 2\s(I)'
_cod_data_source_file om6b00068_si_002.cif
_cod_data_source_block mo_cd63n_0m
_cod_depositor_comments
;
The following automatic conversions were performed:

data item '_exptl_absorpt_correction_type' value 'Integration' was
changed to 'integration' in accordance with the
/home/saulius/struct/COD-crude-data/automatic-downloads/DataCite-retrospective/ACS/depositions/lib/dictionaries/cif_core.dic
dictionary named 'cif_core.dic' version 2.4.2 last updated on
2011-04-26.

Automatic conversion script
Id: cif_fix_values 6909 2019-04-08 15:41:33Z antanas 
;
_cod_database_code 4088413
_shelxl_version_number 2014-3
_shelx_space_group_comment
; 
The symmetry employed for this shelxl refinement is uniquely defined 
by the following loop, which should always be used as a source of 
symmetry information in preference to the above space-group names. 
They are only intended as comments. 
;
_shelx_estimated_absorpt_t_max 0.945
_shelx_estimated_absorpt_t_min 0.507
_olex2_refinement_description
; 
1. Fixed Uiso 
 At 1.2 times of: 
  All C(H) groups, All C(H,H) groups 
2. Restrained distances 
 S2-C2 \\sim S1-C3 
 with sigma of 0.01 
 C4-C2 \\sim C4-C3 
 with sigma of 0.01 
 F4-B1 \\sim F3-B1 \\sim F2-B1 \\sim F1-B1 
 with sigma of 0.01 
 F1-F2 \\sim F1-F3 \\sim F1-F4 \\sim F2-F3 \\sim F2-F4 \\sim F3-F4 
 with sigma of 0.01 
3. Uiso/Uaniso restraints and constraints 
C2 \\sim C4 \\sim C3: within 2A with sigma of 0.01 and sigma for terminal atoms 
of 0.02 
F3 \\sim F2 \\sim F1 \\sim F4 \\sim B1: within 2A with sigma of 0.01 and sigma 
for terminal atoms of 0.02 
4. Rigid body (RIGU) restrains 
 F2, F4, B1, F3, F1 
 with sigma for 1-2 distances of 0.004 and sigma for 1-3 distances of 0.004 
5. Others 
 Fixed Sof: F4(0.5) F2(0.5) F3(0.5) F1(0.5) B1(0.5) C2(0.5) H2A(0.5) H2B(0.5) 
 C3(0.5) H3A(0.5) H3B(0.5) C4(0.5) H4A(0.5) H4B(0.5) 
6.a Secondary CH2 refined with riding coordinates: 
 C2(H2A,H2B), C3(H3A,H3B), C4(H4A,H4B) 
6.b Aromatic/amide H refined with riding coordinates: 
 C7(H7), C8(H8), C11(H11), C6(H6), C1(H1) 
;
_olex2_submission_special_instructions 'No special instructions were received'

loop_
_space_group_symop_operation_xyz
'x, y, z'
'-x+1/2, -y, z+1/2'
'x+1/2, -y+1/2, -z+1/2'
'-x, y+1/2, -z'
'-x, -y, -z'
'x-1/2, y, -z-1/2'
'-x-1/2, y-1/2, z-1/2'
'x, -y-1/2, z'

loop_
_atom_site_label
_atom_site_type_symbol
_atom_site_fract_x
_atom_site_fract_y
_atom_site_fract_z
_atom_site_U_iso_or_equiv
_atom_site_adp_type
_atom_site_occupancy
_atom_site_site_symmetry_order
_atom_site_calc_flag
_atom_site_refinement_flags_posn
_atom_site_refinement_flags_adp
_atom_site_refinement_flags_occupancy
_atom_site_disorder_assembly
_atom_site_disorder_group
Ni1 Ni 0.69638(2) 0.37202(2) 0.41749(2) 0.01100(8) Uani 1 1 d . . . . .
C7 C 0.68570(16) 0.4850(2) 0.56845(17) 0.0205(4) Uani 1 1 d . . . . .
H7 H 0.6405 0.4639 0.6292 0.025 Uiso 1 1 calc R . . . .
C8 C 0.66541(16) 0.56912(19) 0.46933(17) 0.0204(4) Uani 1 1 d . . . . .
H8 H 0.6057 0.6160 0.4547 0.024 Uiso 1 1 calc R . . . .
C11 C 0.74928(17) 0.5691(2) 0.39899(18) 0.0265(5) Uani 1 1 d . . . . .
H11 H 0.7571 0.6158 0.3274 0.032 Uiso 1 1 calc R . . . .
S1 S 0.56482(5) 0.2500 0.44050(6) 0.01403(14) Uani 1 2 d DS T P . .
S2 S 0.74131(5) 0.2500 0.26846(5) 0.01273(14) Uani 1 2 d DS T P . .
C6 C 0.78388(17) 0.4392(2) 0.56023(19) 0.0256(5) Uani 1 1 d . . . . .
H6 H 0.8178 0.3865 0.6163 0.031 Uiso 1 1 calc R . . . .
C1 C 0.82200(16) 0.4857(2) 0.4542(2) 0.0306(5) Uani 1 1 d . . . . .
H1 H 0.8855 0.4656 0.4236 0.037 Uiso 1 1 calc R . . . .
F4 F 0.41776(16) 0.2295(6) 0.74676(19) 0.0329(14) Uani 0.5 1 d D U . A -1
F2 F 0.50137(17) 0.2580(11) 0.91636(16) 0.0364(8) Uani 0.5 1 d D U . A -1
F3 F 0.5853(2) 0.2187(5) 0.7498(2) 0.073(2) Uani 0.5 1 d D U . A -1
F1 F 0.5105(2) 0.4118(3) 0.7740(3) 0.0468(8) Uani 0.5 1 d D U . A -1
B1 B 0.5042(3) 0.2763(4) 0.7970(3) 0.0224(13) Uani 0.5 1 d D U . A -1
C2 C 0.6400(2) 0.241(2) 0.1624(3) 0.0173(15) Uani 0.5 1 d D U . B -1
H2A H 0.6626 0.2804 0.0877 0.021 Uiso 0.5 1 calc R . . B -1
H2B H 0.6246 0.1462 0.1475 0.021 Uiso 0.5 1 calc R . . B -1
C3 C 0.4959(2) 0.244(2) 0.3031(3) 0.0193(11) Uani 0.5 1 d D U . B -1
H3A H 0.4835 0.1501 0.2828 0.023 Uiso 0.5 1 calc R . . B -1
H3B H 0.4309 0.2873 0.3155 0.023 Uiso 0.5 1 calc R . . B -1
C4 C 0.5461(3) 0.3109(4) 0.2000(3) 0.0188(8) Uani 0.5 1 d D U . B -1
H4A H 0.4996 0.3131 0.1331 0.023 Uiso 0.5 1 calc R . . B -1
H4B H 0.5620 0.4040 0.2211 0.023 Uiso 0.5 1 calc R . . B -1

loop_
_atom_site_aniso_label
_atom_site_aniso_U_11
_atom_site_aniso_U_22
_atom_site_aniso_U_33
_atom_site_aniso_U_23
_atom_site_aniso_U_13
_atom_site_aniso_U_12
Ni1 0.01118(13) 0.00976(13) 0.01205(13) -0.00160(8) 0.00087(8) -0.00037(9)
C7 0.0330(11) 0.0137(9) 0.0147(9) -0.0043(8) 0.0022(8) -0.0029(8)
C8 0.0304(11) 0.0099(9) 0.0209(10) -0.0040(8) -0.0034(8) 0.0028(8)
C11 0.0448(13) 0.0155(10) 0.0190(10) -0.0046(8) 0.0060(9) -0.0142(10)
S1 0.0094(3) 0.0172(3) 0.0155(3) 0.000 0.0032(2) 0.000
S2 0.0125(3) 0.0120(3) 0.0136(3) 0.000 0.0042(2) 0.000
C6 0.0309(11) 0.0196(11) 0.0262(11) -0.0080(8) -0.0157(9) 0.0023(9)
C1 0.0190(10) 0.0298(12) 0.0430(13) -0.0209(11) 0.0030(9) -0.0102(9)
F4 0.0336(10) 0.040(4) 0.0251(10) 0.0014(14) -0.0062(8) -0.0169(18)
F2 0.0407(11) 0.055(2) 0.0133(8) -0.001(3) -0.0018(8) -0.002(4)
F3 0.0455(15) 0.146(6) 0.0287(12) -0.021(2) -0.0041(11) 0.065(3)
F1 0.0525(18) 0.0414(16) 0.0466(17) 0.0113(14) -0.0095(15) -0.0242(15)
B1 0.0187(16) 0.035(4) 0.0134(16) -0.0002(17) -0.0025(13) 0.0004(18)
C2 0.0243(14) 0.017(4) 0.0107(12) 0.003(3) -0.0008(11) 0.003(4)
C3 0.0093(12) 0.025(3) 0.0236(15) -0.005(6) -0.0029(11) 0.002(5)
C4 0.0211(18) 0.0179(17) 0.0173(17) -0.0034(15) -0.0069(15) 0.0067(16)

loop_
_atom_type_symbol
_atom_type_description
_atom_type_scat_dispersion_real
_atom_type_scat_dispersion_imag
_atom_type_scat_source
C C 0.0033 0.0016 'International Tables Vol C Tables 4.2.6.8 and 6.1.1.4'
H H 0.0000 0.0000 'International Tables Vol C Tables 4.2.6.8 and 6.1.1.4'
B B 0.0013 0.0007 'International Tables Vol C Tables 4.2.6.8 and 6.1.1.4'
F F 0.0171 0.0103 'International Tables Vol C Tables 4.2.6.8 and 6.1.1.4'
S S 0.1246 0.1234 'International Tables Vol C Tables 4.2.6.8 and 6.1.1.4'
Ni Ni 0.3393 1.1124 'International Tables Vol C Tables 4.2.6.8 and 6.1.1.4'

loop_
_exptl_crystal_face_index_h
_exptl_crystal_face_index_k
_exptl_crystal_face_index_l
_exptl_crystal_face_perp_dist
0.00 1.00 0.00 0.1440
0.00 -1.00 0.00 0.1400
0.00 0.00 1.00 0.0100
0.00 0.00 -1.00 0.0100
1.00 0.00 0.00 0.0630
-1.00 0.00 0.00 0.0450

loop_
_geom_angle_atom_site_label_1
_geom_angle_atom_site_label_2
_geom_angle_atom_site_label_3
_geom_angle
_geom_angle_site_symmetry_1
_geom_angle_site_symmetry_3
C7 Ni1 Ni1 123.26(6) . 8_565
C7 Ni1 C8 40.29(8) . .
C7 Ni1 C11 66.03(8) . .
C7 Ni1 S1 98.70(6) . .
C7 Ni1 S2 167.62(6) . .
C7 Ni1 C6 39.22(8) . .
C7 Ni1 C1 65.79(9) . .
C8 Ni1 Ni1 159.88(6) . 8_565
C8 Ni1 C11 38.42(8) . .
C8 Ni1 S1 109.42(6) . .
C8 Ni1 S2 143.24(6) . .
C8 Ni1 C6 66.23(8) . .
C11 Ni1 Ni1 159.35(6) . 8_565
C11 Ni1 S1 144.64(7) . .
C11 Ni1 S2 110.68(6) . .
C11 Ni1 C6 65.87(8) . .
S1 Ni1 Ni1 55.725(11) . 8_565
S1 Ni1 S2 90.31(2) . .
S2 Ni1 Ni1 55.861(11) . 8_565
C6 Ni1 Ni1 108.52(6) . 8_565
C6 Ni1 S1 122.79(7) . .
C6 Ni1 S2 128.42(6) . .
C1 Ni1 Ni1 123.14(7) . 8_565
C1 Ni1 C8 65.91(9) . .
C1 Ni1 C11 39.97(10) . .
C1 Ni1 S1 161.49(7) . .
C1 Ni1 S2 103.70(6) . .
C1 Ni1 C6 38.71(9) . .
Ni1 C7 H7 122.1 . .
C8 C7 Ni1 71.32(11) . .
C8 C7 H7 125.7 . .
C6 C7 Ni1 72.51(11) . .
C6 C7 H7 125.7 . .
C6 C7 C8 108.60(18) . .
Ni1 C8 H8 125.8 . .
C7 C8 Ni1 68.39(11) . .
C7 C8 H8 126.3 . .
C11 C8 Ni1 71.07(12) . .
C11 C8 C7 107.41(19) . .
C11 C8 H8 126.3 . .
Ni1 C11 H11 125.9 . .
C8 C11 Ni1 70.51(11) . .
C8 C11 H11 126.1 . .
C8 C11 C1 107.75(19) . .
C1 C11 Ni1 69.04(12) . .
C1 C11 H11 126.1 . .
Ni1 S1 Ni1 68.55(2) 8_565 .
C3 S1 Ni1 107.2(4) . 8_565
C3 S1 Ni1 109.3(4) . .
Ni1 S2 Ni1 68.28(2) 8_565 .
C2 S2 Ni1 106.2(4) . 8_565
C2 S2 Ni1 109.6(4) . .
Ni1 C6 H6 127.6 . .
C7 C6 Ni1 68.27(11) . .
C7 C6 H6 126.4 . .
C1 C6 Ni1 69.29(12) . .
C1 C6 C7 107.24(19) . .
C1 C6 H6 126.4 . .
Ni1 C1 H1 123.0 . .
C11 C1 Ni1 71.00(12) . .
C11 C1 H1 125.6 . .
C6 C1 Ni1 72.00(12) . .
C6 C1 C11 108.83(19) . .
C6 C1 H1 125.6 . .
F4 B1 F1 107.8(4) . .
F2 B1 F4 110.0(3) . .
F2 B1 F1 108.7(5) . .
F3 B1 F4 112.0(4) . .
F3 B1 F2 111.1(4) . .
F3 B1 F1 107.1(4) . .
S2 C2 H2A 108.6 . .
S2 C2 H2B 108.6 . .
H2A C2 H2B 107.6 . .
C4 C2 S2 114.7(6) . .
C4 C2 H2A 108.6 . .
C4 C2 H2B 108.6 . .
S1 C3 H3A 108.5 . .
S1 C3 H3B 108.5 . .
H3A C3 H3B 107.5 . .
C4 C3 S1 115.2(6) . .
C4 C3 H3A 108.5 . .
C4 C3 H3B 108.5 . .
C2 C4 C3 113.0(10) . .
C2 C4 H4A 109.0 . .
C2 C4 H4B 109.0 . .
C3 C4 H4A 109.0 . .
C3 C4 H4B 109.0 . .
H4A C4 H4B 107.8 . .

loop_
_geom_bond_atom_site_label_1
_geom_bond_atom_site_label_2
_geom_bond_distance
_geom_bond_site_symmetry_2
Ni1 Ni1 2.4536(5) 8_565
Ni1 C7 2.0712(19) .
Ni1 C8 2.1105(19) .
Ni1 C11 2.118(2) .
Ni1 S1 2.1784(6) .
Ni1 S2 2.1860(6) .
Ni1 C6 2.127(2) .
Ni1 C1 2.092(2) .
C7 H7 0.9500 .
C7 C8 1.441(3) .
C7 C6 1.410(3) .
C8 H8 0.9500 .
C8 C11 1.391(3) .
C11 H11 0.9500 .
C11 C1 1.439(3) .
S1 Ni1 2.1784(6) 8_565
S1 C3 1.828(3) .
S2 Ni1 2.1860(6) 8_565
S2 C2 1.833(3) .
C6 H6 0.9500 .
C6 C1 1.398(3) .
C1 H1 0.9500 .
F4 B1 1.386(4) .
F2 B1 1.378(4) .
F3 B1 1.354(4) .
F1 B1 1.390(5) .
C2 H2A 0.9900 .
C2 H2B 0.9900 .
C2 C4 1.514(10) .
C3 H3A 0.9900 .
C3 H3B 0.9900 .
C3 C4 1.516(10) .
C4 H4A 0.9900 .
C4 H4B 0.9900 .

loop_
_geom_torsion_atom_site_label_1
_geom_torsion_atom_site_label_2
_geom_torsion_atom_site_label_3
_geom_torsion_atom_site_label_4
_geom_torsion
_geom_torsion_site_symmetry_1
Ni1 C7 C8 C11 -60.66(14) .
Ni1 C7 C6 C1 58.51(14) .
Ni1 C8 C11 C1 -59.22(14) .
Ni1 C11 C1 C6 -62.43(15) .
Ni1 S1 C3 C4 -67.0(13) 8_565
Ni1 S1 C3 C4 5.7(14) .
Ni1 S2 C2 C4 69.1(12) 8_565
Ni1 S2 C2 C4 -3.1(13) .
Ni1 C6 C1 C11 61.80(14) .
C7 C8 C11 Ni1 58.96(13) .
C7 C8 C11 C1 -0.3(2) .
C7 C6 C1 Ni1 -57.87(14) .
C7 C6 C1 C11 3.9(2) .
C8 C7 C6 Ni1 -62.59(13) .
C8 C7 C6 C1 -4.1(2) .
C8 C11 C1 Ni1 60.15(14) .
C8 C11 C1 C6 -2.3(2) .
S1 C3 C4 C2 66.1(16) .
S2 C2 C4 C3 -67.5(15) .
C6 C7 C8 Ni1 63.35(14) .
C6 C7 C8 C11 2.7(2) .
